data_7222616
loop_
_publ_author_name
'Mishra, R.'
'Poettgen, R.'
'Hoffmann, R.D.'
'Trill, H.'
'Eschen, M.'
'Fickenscher, T.'
'Mosel, B.D.'

_publ_section_title
;
 Ternary antimonides Yb T Sb (T = Ni, Pd, Pt, Cu, Ag, Au) - synthesis,
 structure, homogeneity ranges and (121)Sb Mossbauer spectroscopy
;
_journal_name_full
;
Zeitschrift fuer Naturforschung, Teil B. Anorganische Chemie, Organische 
Chemie (42,1987-)
;
_journal_page_first 1215
_journal_page_last 1223
_journal_volume 57
_journal_year 2002
_chemical_formula_sum 'Pd Sb Yb'
_chemical_name_systematic 'Yb Pd Sb'
_space_group_IT_number 62
_symmetry_space_group_name_Hall '-P 2ac 2n'
_symmetry_space_group_name_H-M 'P n m a'
_cell_angle_alpha 90
_cell_angle_beta 90
_cell_angle_gamma 90
_cell_formula_units_Z 4
_cell_length_a 7.256
_cell_length_b 4.583
_cell_length_c 7.854
_cell_volume 261.179
_citation_journal_id_ASTM ZNBSEN
_cod_data_source_file Mishra_ZNBSEN_2002_824.cif
_cod_data_source_block Pd1Sb1Yb1
_cod_original_cell_volume 261.1789
_cod_original_formula_sum 'Pd1 Sb1 Yb1'
_cod_database_code 7222616

loop_
_symmetry_equiv_pos_as_xyz
x,y,z
-x+1/2,-y,z+1/2
x+1/2,-y+1/2,-z+1/2
-x,y+1/2,-z
-x,-y,-z
x-1/2,y,-z-1/2
-x-1/2,y-1/2,z-1/2
x,-y-1/2,z

loop_
_atom_site_label
_atom_site_type_symbol
_atom_site_fract_x
_atom_site_fract_y
_atom_site_fract_z
_atom_site_occupancy
_atom_site_U_iso_or_equiv
Sb1 Sb 0.2923 0.25 0.4059 1 0.0
Yb1 Yb 0.9969 0.25 0.7067 1 0.0
Pd1 Pd 0.1859 0.25 0.0785 1 0.0
